data_1512642
loop_
_publ_author_name
'Kari Darling'
'Wayne Ouellette'
'Steven Pellizzeri'
'Tiffany Smith'
'Jose Vargas'
'Steven Tomaszfski'
'Charles J. O-Connor'
'Jon Zubieta'

_publ_section_title
;
 One- and two-dimensional coordination polymers of substituted tetrazoles
 with cadmium(II)
;
_journal_name_full
;
Inorganica Chimica Acta
;
_journal_page_first 417
_journal_page_last 427
_journal_paper_doi 10.1016/j.ica.2012.05.019
_journal_volume 392
_journal_year 2012
_chemical_formula_moiety 'C12 H12 Cd N10 O2'
_chemical_formula_sum 'C12 H12 Cd N10 O2'
_chemical_formula_weight 440.73
_space_group_IT_number 14
_symmetry_cell_setting monoclinic
_symmetry_space_group_name_Hall '-P 2yn'
_symmetry_space_group_name_H-M 'P 1 21/n 1'
_atom_sites_solution_hydrogens geom
_atom_sites_solution_primary direct
_atom_sites_solution_secondary difmap
_cell_angle_alpha 90.00
_cell_angle_beta 95.498(2)
_cell_angle_gamma 90.00
_cell_formula_units_Z 2
_cell_length_a 8.4251(7)
_cell_length_b 7.9458(7)
_cell_length_c 10.8479(9)
_cell_measurement_reflns_used 1755
_cell_measurement_temperature 98(2)
_cell_measurement_theta_max 28.27
_cell_measurement_theta_min 2.97
_cell_volume 722.86(11)
_computing_cell_refinement 'Bruker SAINT (Bruker, 1998)'
_computing_data_collection 'Bruker SMART (Bruker, 1998)'
_computing_data_reduction 'Bruker SAINT'
_computing_molecular_graphics 'CrystalMaker (Palmer, 2006)'
_computing_publication_material 'Bruker SHELXTL (Sheldrick, 2008)'
_computing_structure_refinement 'SHELXL-97 (Sheldrick, 1997)'
_computing_structure_solution 'SHELXS-97 (Sheldrick, 1990)'
_diffrn_ambient_temperature 98(2)
_diffrn_measured_fraction_theta_full 0.999
_diffrn_measured_fraction_theta_max 0.999
_diffrn_measurement_device_type 'CCD area detector'
_diffrn_measurement_method 'phi and omega scans'
_diffrn_radiation_monochromator graphite
_diffrn_radiation_source 'fine-focus sealed tube'
_diffrn_radiation_type MoK\a
_diffrn_radiation_wavelength 0.71073
_diffrn_reflns_av_R_equivalents 0.0325
_diffrn_reflns_av_sigmaI/netI 0.0299
_diffrn_reflns_limit_h_max 11
_diffrn_reflns_limit_h_min -11
_diffrn_reflns_limit_k_max 10
_diffrn_reflns_limit_k_min -10
_diffrn_reflns_limit_l_max 14
_diffrn_reflns_limit_l_min -14
_diffrn_reflns_number 6968
_diffrn_reflns_theta_full 27.99
_diffrn_reflns_theta_max 27.99
_diffrn_reflns_theta_min 2.93
_exptl_absorpt_coefficient_mu 1.546
_exptl_absorpt_correction_T_max 0.940
_exptl_absorpt_correction_T_min 0.862
_exptl_absorpt_correction_type multi-scan
_exptl_absorpt_process_details 'SADABS (Bruker, 1998)'
_exptl_crystal_colour colorless
_exptl_crystal_density_diffrn 2.025
_exptl_crystal_density_method 'not measured'
_exptl_crystal_description plate
_exptl_crystal_F_000 436
_exptl_crystal_size_max .12
_exptl_crystal_size_mid .08
_exptl_crystal_size_min .04
_refine_diff_density_max 1.565
_refine_diff_density_min -1.474
_refine_diff_density_rms 0.175
_refine_ls_extinction_method none
_refine_ls_goodness_of_fit_ref 1.369
_refine_ls_hydrogen_treatment mixed
_refine_ls_matrix_type full
_refine_ls_number_parameters 123
_refine_ls_number_reflns 1755
_refine_ls_number_restraints 0
_refine_ls_restrained_S_all 1.369
_refine_ls_R_factor_all 0.0697
_refine_ls_R_factor_gt 0.0676
_refine_ls_shift/su_max 0.003
_refine_ls_shift/su_mean 0.002
_refine_ls_structure_factor_coef Fsqd
_refine_ls_weighting_details 'calc w=1/[\s^2^(Fo^2^)+(0.0000P)^2^+4.3758P] where P=(Fo^2^+2Fc^2^)/3'
_refine_ls_weighting_scheme calc
_refine_ls_wR_factor_gt 0.1271
_refine_ls_wR_factor_ref 0.1281
_reflns_number_gt 1691
_reflns_number_total 1755
_reflns_threshold_expression >2sigma(I)
_cod_data_source_file ICA-2012-392-417-427-1.cif
_cod_data_source_block p21n
_cod_original_sg_symbol_H-M P21/n
_cod_database_code 1512642

loop_
_symmetry_equiv_pos_as_xyz
'x, y, z'
'-x+1/2, y+1/2, -z+1/2'
'-x, -y, -z'
'x-1/2, -y-1/2, z-1/2'

loop_
_atom_site_label
_atom_site_type_symbol
_atom_site_fract_x
_atom_site_fract_y
_atom_site_fract_z
_atom_site_U_iso_or_equiv
_atom_site_adp_type
_atom_site_occupancy
_atom_site_symmetry_multiplicity
_atom_site_calc_flag
_atom_site_refinement_flags
Cd1 Cd 1.0000 0.0000 0.5000 0.00843(18) Uani 1 2 d S
O1 O 0.9020(6) -0.2576(6) 0.5578(4) 0.0126(9) Uani 1 1 d .
N1 N 0.7823(6) 0.1687(7) 0.5524(5) 0.0118(11) Uani 1 1 d .
N2 N 0.2598(6) 0.4715(6) 0.6100(5) 0.0131(10) Uani 1 1 d .
N3 N 0.1689(6) 0.5640(7) 0.6816(5) 0.0126(11) Uani 1 1 d .
N4 N 0.2492(6) 0.5941(7) 0.7891(5) 0.0112(10) Uani 1 1 d .
C1 C 0.6340(7) 0.1588(8) 0.4966(6) 0.0124(12) Uani 1 1 d .
H1 H 0.6148 0.0846 0.4281 0.015 Uiso 1 1 calc R
C2 C 0.5075(7) 0.2505(8) 0.5331(5) 0.0106(12) Uani 1 1 d .
H2 H 0.4046 0.2407 0.4895 0.013 Uiso 1 1 calc R
C3 C 0.8071(7) 0.2797(8) 0.6458(6) 0.0124(12) Uani 1 1 d .
H3 H 0.9127 0.2928 0.6838 0.015 Uiso 1 1 calc R
C4 C 0.6890(7) 0.3753(8) 0.6894(6) 0.0123(12) Uani 1 1 d .
H4 H 0.7131 0.4522 0.7556 0.015 Uiso 1 1 calc R
C5 C 0.5328(7) 0.3579(8) 0.6350(6) 0.0099(12) Uani 1 1 d .
C6 C 0.3979(7) 0.4517(7) 0.6788(6) 0.0087(11) Uani 1 1 d .
H1B H 0.853(9) -0.329(11) 0.513(7) 0.01(2) Uiso 1 1 d .
H1A H 0.968(11) -0.309(12) 0.589(8) 0.02(3) Uiso 1 1 d .
N5 N 0.3938(6) 0.5259(6) 0.7911(5) 0.0122(10) Uani 1 1 d .

loop_
_atom_site_aniso_label
_atom_site_aniso_U_11
_atom_site_aniso_U_22
_atom_site_aniso_U_33
_atom_site_aniso_U_23
_atom_site_aniso_U_13
_atom_site_aniso_U_12
Cd1 0.0066(3) 0.0114(3) 0.0072(3) -0.0010(3) 0.00008(19) 0.0019(3)
O1 0.011(2) 0.013(2) 0.013(2) -0.001(2) -0.0021(18) 0.000(2)
N1 0.011(2) 0.014(3) 0.011(2) 0.003(2) 0.005(2) 0.002(2)
N2 0.015(2) 0.011(2) 0.014(2) 0.0001(19) -0.0023(19) 0.0004(18)
N3 0.012(3) 0.015(3) 0.010(2) 0.001(2) -0.001(2) 0.000(2)
N4 0.009(2) 0.012(3) 0.013(3) 0.000(2) 0.003(2) 0.000(2)
C1 0.008(3) 0.014(3) 0.015(3) -0.003(2) 0.000(2) 0.001(2)
C2 0.008(3) 0.015(3) 0.008(3) -0.001(2) -0.002(2) -0.003(2)
C3 0.009(3) 0.016(3) 0.012(3) 0.001(2) 0.001(2) 0.002(2)
C4 0.012(3) 0.014(3) 0.009(3) -0.002(2) -0.002(2) -0.001(2)
C5 0.009(3) 0.011(3) 0.009(3) 0.002(2) 0.002(2) -0.001(2)
C6 0.008(3) 0.008(3) 0.010(3) -0.001(2) 0.002(2) 0.000(2)
N5 0.011(2) 0.011(2) 0.014(2) 0.0008(18) -0.0002(18) -0.0021(18)

loop_
_atom_type_symbol
_atom_type_description
_atom_type_scat_dispersion_real
_atom_type_scat_dispersion_imag
_atom_type_scat_source
C C 0.0033 0.0016 'International Tables Vol C Tables 4.2.6.8 and 6.1.1.4'
H H 0.0000 0.0000 'International Tables Vol C Tables 4.2.6.8 and 6.1.1.4'
N N 0.0061 0.0033 'International Tables Vol C Tables 4.2.6.8 and 6.1.1.4'
O O 0.0106 0.0060 'International Tables Vol C Tables 4.2.6.8 and 6.1.1.4'
Cl Cl 0.1484 0.1585 'International Tables Vol C Tables 4.2.6.8 and 6.1.1.4'
Cd Cd -0.8075 1.2024 'International Tables Vol C Tables 4.2.6.8 and 6.1.1.4'

loop_
_geom_angle_atom_site_label_1
_geom_angle_atom_site_label_2
_geom_angle_atom_site_label_3
_geom_angle
_geom_angle_site_symmetry_1
_geom_angle_site_symmetry_3
O1 Cd1 O1 180.00(11) . 3_756
O1 Cd1 N5 85.96(17) . 2_646
O1 Cd1 N5 94.04(17) 3_756 2_646
O1 Cd1 N5 94.04(17) . 4_665
O1 Cd1 N5 85.96(17) 3_756 4_665
N5 Cd1 N5 180.0 2_646 4_665
O1 Cd1 N1 97.46(18) . .
O1 Cd1 N1 82.54(18) 3_756 .
N5 Cd1 N1 87.22(17) 2_646 .
N5 Cd1 N1 92.78(17) 4_665 .
O1 Cd1 N1 82.54(18) . 3_756
O1 Cd1 N1 97.46(18) 3_756 3_756
N5 Cd1 N1 92.79(17) 2_646 3_756
N5 Cd1 N1 87.22(17) 4_665 3_756
N1 Cd1 N1 180.000(1) . 3_756
C1 N1 C3 116.8(5) . .
C1 N1 Cd1 124.4(4) . .
C3 N1 Cd1 118.8(4) . .
C6 N2 N3 104.7(5) . .
N4 N3 N2 109.6(5) . .
N3 N4 N5 109.5(5) . .
N1 C1 C2 123.5(6) . .
C1 C2 C5 119.1(6) . .
N1 C3 C4 123.9(6) . .
C3 C4 C5 119.0(6) . .
C2 C5 C4 117.4(6) . .
C2 C5 C6 120.0(5) . .
C4 C5 C6 122.5(6) . .
N2 C6 N5 110.9(5) . .
N2 C6 C5 122.6(5) . .
N5 C6 C5 126.5(5) . .
N4 N5 C6 105.3(5) . .
N4 N5 Cd1 108.2(4) . 2_656
C6 N5 Cd1 141.5(4) . 2_656

loop_
_geom_bond_atom_site_label_1
_geom_bond_atom_site_label_2
_geom_bond_distance
_geom_bond_site_symmetry_2
Cd1 O1 2.316(5) .
Cd1 O1 2.316(5) 3_756
Cd1 N5 2.364(5) 2_646
Cd1 N5 2.364(5) 4_665
Cd1 N1 2.384(5) .
Cd1 N1 2.384(5) 3_756
N1 C1 1.337(8) .
N1 C3 1.344(8) .
N2 C6 1.330(8) .
N2 N3 1.357(7) .
N3 N4 1.313(7) .
N4 N5 1.331(7) .
C1 C2 1.380(9) .
C2 C5 1.396(8) .
C3 C4 1.372(9) .
C4 C5 1.397(8) .
C5 C6 1.475(8) .
C6 N5 1.357(8) .
N5 Cd1 2.364(5) 2_656
